data_1000186
loop_
_publ_author_name
'Courbion, G'
'Jacoboni, C'
'de Pape, R'

_publ_section_title
;
The Dimorphism of Li Mn Fe F~6~: A New Kind of Cationic Order in the
Structural Type Na~2~ Si F~6~
;
_journal_coden_ASTM JSSCBI
_journal_name_full 'Journal of Solid State Chemistry'
_journal_page_first 127
_journal_page_last 134
_journal_paper_doi 10.1016/0022-4596(82)90299-7
_journal_volume 45
_journal_year 1982
_chemical_formula_structural 'Li Mn Fe F6'
_chemical_formula_sum 'F6 Fe Li Mn'
_chemical_name_systematic
;
Lithium manganese iron(III) fluoride - $-beta
;
_space_group_IT_number 150
_symmetry_cell_setting trigonal
_symmetry_Int_Tables_number 150
_symmetry_space_group_name_Hall 'P 3 2"'
_symmetry_space_group_name_H-M 'P 3 2 1'
_cell_angle_alpha 90
_cell_angle_beta 90
_cell_angle_gamma 120
_cell_formula_units_Z 3
_cell_length_a 8.723(2)
_cell_length_b 8.723(2)
_cell_length_c 4.745(1)
_cell_volume 312.7
_exptl_crystal_density_meas 3.59(5)
_refine_ls_R_factor_all 0.027
_cod_database_code 1000186

loop_
_symmetry_equiv_pos_as_xyz
x,y,z
-y,x-y,z
y-x,-x,z
y,x,-z
-x,y-x,-z
x-y,-y,-z

loop_
_atom_site_label
_atom_site_type_symbol
_atom_site_symmetry_multiplicity
_atom_site_Wyckoff_symbol
_atom_site_fract_x
_atom_site_fract_y
_atom_site_fract_z
_atom_site_occupancy
_atom_site_attached_hydrogens
_atom_site_calc_flag
Fe1 Fe3+ 1 a 0. 0. 0. 1. 0 d
Fe2 Fe3+ 2 d 0.3333 0.6667 0.506(4) 1. 0 d
Mn1 Mn2+ 3 e 0.352(4) 0. 0. 1. 0 d
Li1 Li1+ 3 f 0.714(4) 0. 0.5 1. 0 d
F1 F1- 6 g 0.541(1) 0.420(2) 0.268(4) 1. 0 d
F2 F1- 6 g 0.226(4) 0.462(6) 0.270(5) 1. 0 d
F3 F1- 6 g 0.221(4) 0.098(6) 0.226(5) 1. 0 d

loop_
_atom_type_symbol
_atom_type_oxidation_number
Fe3+ 3.000
Mn2+ 2.000
Li1+ 1.000
F1- -1.000
